data_4511298
loop_
_publ_author_name
'Staehle, Ira O.'
'Rodr\'iguez-Molina, Braulio'
'Khan, Saeed I.'
'Garcia-Garibay, Miguel A.'

_publ_section_title
;
 Engineered Photochromism in Crystalline Salicylidene Anilines by
 Facilitating Rotation to Reach the Coloredtrans-Keto Form
;
_journal_issue 7
_journal_name_full 'Crystal Growth &amp; Design'
_journal_page_first 3667
_journal_paper_doi 10.1021/cg500762a
_journal_volume 14
_journal_year 2014
_chemical_formula_moiety 'C55 H38 N O, C H2 Cl2'
_chemical_formula_sum 'C56 H40 Cl2 N O'
_chemical_formula_weight 813.79
_chemical_name_common 'Compound 2'
_chemical_name_systematic
; 
 ? 
;
_space_group_IT_number 2
_symmetry_cell_setting triclinic
_symmetry_space_group_name_Hall '-P 1'
_symmetry_space_group_name_H-M 'P -1'
_atom_sites_solution_hydrogens geom
_atom_sites_solution_primary direct
_atom_sites_solution_secondary difmap
_audit_creation_method SHELXL-97
_cell_angle_alpha 99.6520(10)
_cell_angle_beta 94.1840(10)
_cell_angle_gamma 100.5880(11)
_cell_formula_units_Z 2
_cell_length_a 9.5933(5)
_cell_length_b 9.7950(5)
_cell_length_c 23.4843(13)
_cell_measurement_reflns_used 9928
_cell_measurement_temperature 100(2)
_cell_measurement_theta_max 30.56
_cell_measurement_theta_min 3.62
_cell_volume 2126.2(2)
_computing_cell_refinement 'Bruker SAINT'
_computing_data_collection 'Bruker APEX2'
_computing_data_reduction 'Bruker SAINT'
_computing_molecular_graphics 'Bruker SHELXTL'
_computing_publication_material 'Bruker SHELXTL'
_computing_structure_refinement 'SHELXL-97 (Sheldrick, 2008)'
_computing_structure_solution 'SHELXS-97 (Sheldrick, 2008)'
_diffrn_ambient_temperature 100(2)
_diffrn_measured_fraction_theta_full 0.984
_diffrn_measured_fraction_theta_max 0.909
_diffrn_measurement_device_type 'Bruker APEX-II CCD'
_diffrn_measurement_method '\f and \w scans'
_diffrn_radiation_monochromator graphite
_diffrn_radiation_source 'fine-focus sealed tube'
_diffrn_radiation_type MoK\a
_diffrn_radiation_wavelength 0.71073
_diffrn_reflns_av_R_equivalents 0.0198
_diffrn_reflns_av_sigmaI/netI 0.0253
_diffrn_reflns_limit_h_max 13
_diffrn_reflns_limit_h_min -13
_diffrn_reflns_limit_k_max 14
_diffrn_reflns_limit_k_min -14
_diffrn_reflns_limit_l_max 33
_diffrn_reflns_limit_l_min -33
_diffrn_reflns_number 29962
_diffrn_reflns_theta_full 27.50
_diffrn_reflns_theta_max 30.74
_diffrn_reflns_theta_min 3.61
_exptl_absorpt_coefficient_mu 0.195
_exptl_absorpt_correction_T_max 0.9620
_exptl_absorpt_correction_T_min 0.9059
_exptl_absorpt_correction_type multi-scan
_exptl_absorpt_process_details 'Sadabs (Bruker)'
_exptl_crystal_colour colorless
_exptl_crystal_density_diffrn 1.271
_exptl_crystal_density_method 'not measured'
_exptl_crystal_description platelet
_exptl_crystal_F_000 850
_exptl_crystal_size_max 0.40
_exptl_crystal_size_mid 0.30
_exptl_crystal_size_min 0.20
_refine_diff_density_max 0.347
_refine_diff_density_min -0.361
_refine_diff_density_rms 0.042
_refine_ls_extinction_method none
_refine_ls_goodness_of_fit_ref 1.008
_refine_ls_hydrogen_treatment constr
_refine_ls_matrix_type full
_refine_ls_number_parameters 605
_refine_ls_number_reflns 12027
_refine_ls_number_restraints 48
_refine_ls_restrained_S_all 1.013
_refine_ls_R_factor_all 0.0575
_refine_ls_R_factor_gt 0.0449
_refine_ls_shift/su_max 0.001
_refine_ls_shift/su_mean 0.000
_refine_ls_structure_factor_coef Fsqd
_refine_ls_weighting_details 'calc w=1/[\s^2^(Fo^2^)+(0.0518P)^2^+0.8351P] where P=(Fo^2^+2Fc^2^)/3'
_refine_ls_weighting_scheme calc
_refine_ls_wR_factor_gt 0.1101
_refine_ls_wR_factor_ref 0.1181
_reflns_number_gt 9820
_reflns_number_total 12027
_reflns_threshold_expression >2sigma(I)
_cod_data_source_file cg500762a_si_002.cif
_cod_data_source_block gg2411c-s
_cod_depositor_comments
;
The following automatic conversions were performed:

'_symmetry_cell_setting' value 'Triclinic' changed to 'triclinic'
according to
/usr/data/users/saulius/crontab/automatic-downloads/rss-feeds/ACS/lib/dictionaries/cif_core.dic
dictionary named 'cif_core.dic' version 2.4.2 from 2011-04-26.

Automatic conversion script
Id: cif_fix_values 2281 2013-09-26 08:29:07Z andrius 

 Adding full bibliography for 4511297--4511299.cif.
;
_cod_original_cell_volume 2126.16(19)
_cod_original_sg_symbol_H-M P-1
_cod_database_code 4511298

loop_
_symmetry_equiv_pos_as_xyz
'x, y, z'
'-x, -y, -z'

loop_
_atom_site_label
_atom_site_type_symbol
_atom_site_fract_x
_atom_site_fract_y
_atom_site_fract_z
_atom_site_U_iso_or_equiv
_atom_site_adp_type
_atom_site_occupancy
_atom_site_symmetry_multiplicity
_atom_site_calc_flag
_atom_site_refinement_flags
_atom_site_disorder_assembly
_atom_site_disorder_group
Cl1 Cl 0.7305(3) 0.9673(4) 0.78840(16) 0.0612(10) Uani 0.44 1 d PDU A 1
Cl2 Cl 0.9889(3) 0.8445(4) 0.77859(13) 0.0439(5) Uani 0.44 1 d PDU A 1
C1S C 0.9005(11) 0.9795(12) 0.7646(6) 0.056(3) Uani 0.44 1 d PDU A 1
H1A1 H 0.9601 1.0717 0.7836 0.067 Uiso 0.44 1 calc PR A 1
H1B1 H 0.8914 0.9780 0.7222 0.067 Uiso 0.44 1 calc PR A 1
Cl3 Cl 0.7080(4) 0.9463(5) 0.7848(2) 0.0224(5) Uani 0.24 1 d PDU B 2
Cl4 Cl 0.9932(5) 0.8912(7) 0.7780(3) 0.0506(15) Uani 0.24 1 d PDU B 2
C1T C 0.8749(16) 0.992(2) 0.7580(10) 0.043(3) Uani 0.24 1 d PDU B 2
H1C H 0.8606 0.9785 0.7151 0.052 Uiso 0.24 1 calc PR B 2
H1D H 0.9158 1.0932 0.7732 0.052 Uiso 0.24 1 calc PR B 2
Cl5 Cl 0.8142(6) 1.0407(5) 0.8006(2) 0.0837(13) Uiso 0.17 1 d PD C 3
Cl6 Cl 0.9541(4) 0.8116(4) 0.7639(2) 0.0516(13) Uiso 0.17 1 d PD C 3
C1U C 0.9643(16) 0.9809(14) 0.7921(8) 0.066(4) Uiso 0.17 1 d PD C 3
H1E H 1.0198 1.0377 0.7672 0.079 Uiso 0.17 1 calc PR C 3
H1F H 1.0206 1.0005 0.8306 0.079 Uiso 0.17 1 calc PR C 3
Cl7 Cl 1.0023(12) 0.9075(17) 0.7693(6) 0.161(6) Uiso 0.15 1 d PD D 4
Cl8 Cl 0.7146(6) 0.9365(6) 0.7699(2) 0.0446(17) Uiso 0.15 1 d PD D 4
C1V C 0.8984(9) 1.0044(10) 0.7949(5) 0.0227(18) Uiso 0.15 1 d PD D 4
H1G H 0.9263 1.0988 0.7845 0.027 Uiso 0.15 1 calc PR D 4
H1H H 0.9106 1.0169 0.8378 0.027 Uiso 0.15 1 calc PR D 4
O1 O 0.17656(19) 0.26227(17) 0.35173(7) 0.0289(4) Uani 0.559(3) 1 d P E 1
H1O1 H 0.1239 0.3003 0.3318 0.043 Uiso 0.559(3) 1 calc PR E 1
N1 N 0.06426(13) 0.47412(13) 0.32762(5) 0.0307(3) Uani 0.559(3) 1 d P E 1
C1 C 0.06174(15) 0.50803(15) 0.38077(6) 0.0359(3) Uani 0.559(3) 1 d P E 1
H1 H 0.0056 0.5743 0.3948 0.043 Uiso 0.559(3) 1 calc PR E 1
O1A O -0.1753(2) 0.5968(2) 0.34724(8) 0.0256(5) Uani 0.441(3) 1 d P E 2
H1OA H -0.1157 0.5742 0.3701 0.038 Uiso 0.441(3) 1 calc PR E 2
C1A C 0.06426(13) 0.47412(13) 0.32762(5) 0.0307(3) Uani 0.441(3) 1 d P E 2
H1A H 0.1179 0.4053 0.3138 0.037 Uiso 0.441(3) 1 calc PR E 2
N1A N 0.06174(15) 0.50803(15) 0.38077(6) 0.0359(3) Uani 0.441(3) 1 d P E 2
C2 C -0.01033(12) 0.53430(13) 0.28603(6) 0.0252(2) Uani 1 1 d . . .
C3 C -0.13306(13) 0.58847(13) 0.29769(5) 0.0248(2) Uani 1 1 d . E .
C4 C -0.20000(12) 0.64799(12) 0.25629(5) 0.0227(2) Uani 1 1 d . . .
H4 H -0.2834 0.6840 0.2642 0.027 Uiso 1 1 calc R E .
C5 C -0.14556(12) 0.65527(12) 0.20320(5) 0.0225(2) Uani 1 1 d . E .
C6 C -0.02349(13) 0.60032(15) 0.19147(6) 0.0304(3) Uani 1 1 d . . .
H6 H 0.0143 0.6047 0.1554 0.036 Uiso 1 1 calc R E .
C7 C 0.04187(13) 0.53972(15) 0.23248(6) 0.0307(3) Uani 1 1 d . E .
H7 H 0.1236 0.5012 0.2240 0.037 Uiso 1 1 calc R . .
C8 C -0.21469(12) 0.71830(13) 0.16082(5) 0.0241(2) Uani 1 1 d . . .
C9 C -0.27187(12) 0.77222(12) 0.12601(5) 0.0226(2) Uani 1 1 d . E .
C10 C -0.34419(11) 0.84183(11) 0.08443(5) 0.0187(2) Uani 1 1 d . . .
C11 C -0.27789(12) 0.82358(11) 0.02642(5) 0.0200(2) Uani 1 1 d . E .
C12 C -0.13438(13) 0.81696(14) 0.02534(6) 0.0277(2) Uani 1 1 d . . .
H12 H -0.0772 0.8208 0.0606 0.033 Uiso 1 1 calc R E .
C13 C -0.07390(14) 0.80471(15) -0.02697(6) 0.0336(3) Uani 1 1 d . E .
H13 H 0.0240 0.7996 -0.0272 0.040 Uiso 1 1 calc R . .
C14 C -0.15536(15) 0.79996(14) -0.07863(6) 0.0312(3) Uani 1 1 d . . .
H14 H -0.1137 0.7920 -0.1142 0.037 Uiso 1 1 calc R E .
C15 C -0.29829(15) 0.80688(13) -0.07798(5) 0.0275(2) Uani 1 1 d . E .
H15 H -0.3549 0.8037 -0.1133 0.033 Uiso 1 1 calc R . .
C16 C -0.35922(13) 0.81854(13) -0.02574(5) 0.0242(2) Uani 1 1 d . . .
H16 H -0.4573 0.8231 -0.0257 0.029 Uiso 1 1 calc R E .
C17 C -0.32563(11) 0.99980(12) 0.11198(5) 0.0200(2) Uani 1 1 d . E .
C18 C -0.35310(13) 1.03660(14) 0.16958(5) 0.0272(2) Uani 1 1 d . . .
H18 H -0.3763 0.9649 0.1920 0.033 Uiso 1 1 calc R E .
C19 C -0.34692(15) 1.17634(15) 0.19435(6) 0.0334(3) Uani 1 1 d . E .
H19 H -0.3673 1.1997 0.2334 0.040 Uiso 1 1 calc R . .
C20 C -0.31116(14) 1.28256(14) 0.16262(7) 0.0346(3) Uani 1 1 d . . .
H20 H -0.3070 1.3784 0.1798 0.042 Uiso 1 1 calc R E .
C21 C -0.28158(14) 1.24792(13) 0.10579(6) 0.0315(3) Uani 1 1 d . E .
H21 H -0.2557 1.3204 0.0840 0.038 Uiso 1 1 calc R . .
C22 C -0.28967(12) 1.10691(12) 0.08039(5) 0.0241(2) Uani 1 1 d . . .
H22 H -0.2705 1.0839 0.0412 0.029 Uiso 1 1 calc R E .
C23 C -0.50376(11) 0.77048(12) 0.07427(5) 0.0189(2) Uani 1 1 d . E .
C24 C -0.61120(12) 0.84833(12) 0.07799(5) 0.0232(2) Uani 1 1 d . . .
H24 H -0.5869 0.9485 0.0879 0.028 Uiso 1 1 calc R E .
C25 C -0.75415(13) 0.78109(14) 0.06741(6) 0.0281(3) Uani 1 1 d . E .
H25 H -0.8265 0.8356 0.0704 0.034 Uiso 1 1 calc R . .
C26 C -0.79140(13) 0.63536(14) 0.05261(6) 0.0288(3) Uani 1 1 d . . .
H26 H -0.8889 0.5896 0.0453 0.035 Uiso 1 1 calc R E .
C27 C -0.68468(14) 0.55647(13) 0.04850(5) 0.0267(2) Uani 1 1 d . E .
H27 H -0.7095 0.4564 0.0382 0.032 Uiso 1 1 calc R . .
C28 C -0.54216(13) 0.62320(12) 0.05940(5) 0.0227(2) Uani 1 1 d . . .
H28 H -0.4701 0.5684 0.0567 0.027 Uiso 1 1 calc R E .
C29 C 0.14136(14) 0.45005(14) 0.42196(6) 0.0284(3) Uani 1 1 d . . .
C30 C 0.18947(15) 0.32374(14) 0.40540(6) 0.0303(3) Uani 1 1 d . E 1
C31 C 0.26360(15) 0.26945(14) 0.44662(6) 0.0297(3) Uani 1 1 d . E 1
H31 H 0.2937 0.1825 0.4356 0.036 Uiso 1 1 calc R E 1
C32 C 0.29385(14) 0.34141(13) 0.50374(5) 0.0264(2) Uani 1 1 d . . .
C33 C 0.24638(16) 0.46774(14) 0.52028(6) 0.0343(3) Uani 1 1 d . E 1
H33 H 0.2666 0.5173 0.5593 0.041 Uiso 1 1 calc R E 1
C34 C 0.17000(16) 0.52002(15) 0.47958(6) 0.0352(3) Uani 1 1 d . E 1
H34 H 0.1366 0.6049 0.4911 0.042 Uiso 1 1 calc R E 1
C35 C 0.37370(14) 0.28568(13) 0.54557(5) 0.0274(2) Uani 1 1 d . E .
C36 C 0.44057(13) 0.24010(12) 0.58027(5) 0.0241(2) Uani 1 1 d . . .
C37 C 0.51978(11) 0.18319(11) 0.62428(5) 0.0188(2) Uani 1 1 d . E .
C38 C 0.66329(12) 0.15800(11) 0.60299(5) 0.0205(2) Uani 1 1 d . . .
C39 C 0.67770(14) 0.12878(13) 0.54376(5) 0.0278(2) Uani 1 1 d . E .
H39 H 0.5998 0.1283 0.5163 0.033 Uiso 1 1 calc R . .
C40 C 0.80515(16) 0.10029(15) 0.52451(6) 0.0355(3) Uani 1 1 d . . .
H40 H 0.8138 0.0817 0.4840 0.043 Uiso 1 1 calc R E .
C41 C 0.91923(15) 0.09886(15) 0.56392(6) 0.0355(3) Uani 1 1 d . E .
H41 H 1.0061 0.0796 0.5507 0.043 Uiso 1 1 calc R . .
C42 C 0.90560(13) 0.12583(14) 0.62292(6) 0.0303(3) Uani 1 1 d . . .
H42 H 0.9829 0.1237 0.6502 0.036 Uiso 1 1 calc R E .
C43 C 0.77887(12) 0.15607(13) 0.64230(5) 0.0243(2) Uani 1 1 d . E .
H43 H 0.7711 0.1756 0.6828 0.029 Uiso 1 1 calc R . .
C44 C 0.54407(11) 0.28994(12) 0.68223(5) 0.0193(2) Uani 1 1 d . . .
C45 C 0.55645(12) 0.24399(12) 0.73514(5) 0.0211(2) Uani 1 1 d . E .
H45 H 0.5490 0.1461 0.7354 0.025 Uiso 1 1 calc R . .
C46 C 0.57950(12) 0.33954(13) 0.78737(5) 0.0248(2) Uani 1 1 d . . .
H46 H 0.5893 0.3068 0.8230 0.030 Uiso 1 1 calc R E .
C47 C 0.58819(13) 0.48233(14) 0.78770(6) 0.0293(3) Uani 1 1 d . E .
H47 H 0.6017 0.5474 0.8235 0.035 Uiso 1 1 calc R . .
C48 C 0.57704(15) 0.52959(14) 0.73548(6) 0.0321(3) Uani 1 1 d . . .
H48 H 0.5837 0.6275 0.7354 0.039 Uiso 1 1 calc R E .
C49 C 0.55613(14) 0.43417(13) 0.68302(6) 0.0274(2) Uani 1 1 d . E .
H49 H 0.5500 0.4678 0.6474 0.033 Uiso 1 1 calc R . .
C50 C 0.42566(12) 0.04202(12) 0.63180(5) 0.0195(2) Uani 1 1 d . . .
C51 C 0.47996(13) -0.07851(13) 0.63460(6) 0.0272(2) Uani 1 1 d . E .
H51 H 0.5785 -0.0764 0.6316 0.033 Uiso 1 1 calc R . .
C52 C 0.39141(15) -0.20304(14) 0.64184(7) 0.0342(3) Uani 1 1 d . . .
H52 H 0.4300 -0.2852 0.6434 0.041 Uiso 1 1 calc R E .
C53 C 0.24851(15) -0.20776(14) 0.64681(6) 0.0342(3) Uani 1 1 d . E .
H53 H 0.1884 -0.2928 0.6516 0.041 Uiso 1 1 calc R . .
C54 C 0.19311(14) -0.08729(15) 0.64477(6) 0.0337(3) Uani 1 1 d . . .
H54 H 0.0948 -0.0895 0.6484 0.040 Uiso 1 1 calc R E .
C55 C 0.28087(13) 0.03651(14) 0.63742(6) 0.0279(2) Uani 1 1 d . E .
H55 H 0.2420 0.1186 0.6362 0.034 Uiso 1 1 calc R . .

loop_
_atom_site_aniso_label
_atom_site_aniso_U_11
_atom_site_aniso_U_22
_atom_site_aniso_U_33
_atom_site_aniso_U_23
_atom_site_aniso_U_13
_atom_site_aniso_U_12
Cl1 0.081(2) 0.078(2) 0.0500(15) 0.0312(15) 0.0222(14) 0.0585(17)
Cl2 0.0337(7) 0.0778(16) 0.0273(7) 0.0130(10) 0.0020(5) 0.0269(10)
C1S 0.077(6) 0.031(3) 0.060(7) 0.011(3) 0.012(5) 0.005(3)
Cl3 0.0248(8) 0.0246(9) 0.0185(13) 0.0048(8) 0.0042(7) 0.0055(7)
Cl4 0.0219(10) 0.094(4) 0.0521(17) 0.038(3) 0.0102(10) 0.0287(18)
C1T 0.041(4) 0.060(8) 0.029(5) 0.020(5) 0.006(4) -0.002(4)
O1 0.0448(10) 0.0276(8) 0.0166(8) 0.0034(6) -0.0070(6) 0.0177(7)
N1 0.0333(6) 0.0357(6) 0.0274(6) 0.0099(5) -0.0051(5) 0.0172(5)
C1 0.0449(7) 0.0462(7) 0.0285(6) 0.0194(6) 0.0065(5) 0.0276(6)
O1A 0.0274(10) 0.0350(11) 0.0190(10) 0.0117(8) 0.0004(7) 0.0132(8)
C1A 0.0333(6) 0.0357(6) 0.0274(6) 0.0099(5) -0.0051(5) 0.0172(5)
N1A 0.0449(7) 0.0462(7) 0.0285(6) 0.0194(6) 0.0065(5) 0.0276(6)
C2 0.0228(5) 0.0253(6) 0.0283(6) 0.0088(5) -0.0060(4) 0.0066(4)
C3 0.0259(5) 0.0263(6) 0.0223(6) 0.0045(5) -0.0039(4) 0.0081(4)
C4 0.0212(5) 0.0240(5) 0.0233(6) 0.0045(4) -0.0032(4) 0.0077(4)
C5 0.0191(5) 0.0228(5) 0.0267(6) 0.0103(4) -0.0021(4) 0.0036(4)
C6 0.0240(5) 0.0388(7) 0.0352(7) 0.0196(6) 0.0066(5) 0.0107(5)
C7 0.0205(5) 0.0383(7) 0.0391(7) 0.0165(6) 0.0030(5) 0.0121(5)
C8 0.0216(5) 0.0261(6) 0.0268(6) 0.0104(5) 0.0016(4) 0.0058(4)
C9 0.0213(5) 0.0248(5) 0.0239(6) 0.0081(4) 0.0029(4) 0.0064(4)
C10 0.0200(5) 0.0200(5) 0.0179(5) 0.0063(4) 0.0014(4) 0.0064(4)
C11 0.0239(5) 0.0176(5) 0.0200(5) 0.0055(4) 0.0042(4) 0.0054(4)
C12 0.0221(5) 0.0341(6) 0.0261(6) 0.0061(5) 0.0031(4) 0.0033(5)
C13 0.0257(6) 0.0425(7) 0.0332(7) 0.0079(6) 0.0105(5) 0.0043(5)
C14 0.0395(7) 0.0299(6) 0.0266(6) 0.0086(5) 0.0147(5) 0.0061(5)
C15 0.0405(7) 0.0254(6) 0.0204(6) 0.0083(5) 0.0057(5) 0.0116(5)
C16 0.0294(6) 0.0255(6) 0.0218(6) 0.0079(4) 0.0041(4) 0.0124(4)
C17 0.0185(5) 0.0221(5) 0.0195(5) 0.0041(4) -0.0016(4) 0.0053(4)
C18 0.0295(6) 0.0322(6) 0.0197(6) 0.0041(5) 0.0009(4) 0.0073(5)
C19 0.0341(7) 0.0375(7) 0.0251(6) -0.0043(5) 0.0013(5) 0.0078(5)
C20 0.0313(6) 0.0259(6) 0.0407(8) -0.0070(5) 0.0014(5) 0.0033(5)
C21 0.0314(6) 0.0220(6) 0.0393(8) 0.0037(5) 0.0040(5) 0.0019(5)
C22 0.0248(5) 0.0234(5) 0.0239(6) 0.0050(4) 0.0020(4) 0.0039(4)
C23 0.0214(5) 0.0216(5) 0.0149(5) 0.0058(4) 0.0013(4) 0.0052(4)
C24 0.0234(5) 0.0214(5) 0.0253(6) 0.0048(4) 0.0001(4) 0.0063(4)
C25 0.0215(5) 0.0312(6) 0.0317(7) 0.0041(5) 0.0017(5) 0.0076(5)
C26 0.0236(5) 0.0332(6) 0.0258(6) 0.0029(5) 0.0019(4) -0.0011(5)
C27 0.0323(6) 0.0223(5) 0.0233(6) 0.0031(4) 0.0030(5) 0.0004(4)
C28 0.0281(5) 0.0215(5) 0.0194(5) 0.0041(4) 0.0031(4) 0.0070(4)
C29 0.0333(6) 0.0310(6) 0.0278(6) 0.0162(5) 0.0044(5) 0.0137(5)
C30 0.0415(7) 0.0334(7) 0.0217(6) 0.0108(5) 0.0026(5) 0.0173(5)
C31 0.0433(7) 0.0280(6) 0.0227(6) 0.0079(5) 0.0008(5) 0.0175(5)
C32 0.0331(6) 0.0251(6) 0.0235(6) 0.0086(5) -0.0005(5) 0.0095(5)
C33 0.0491(8) 0.0287(6) 0.0269(7) 0.0044(5) -0.0026(6) 0.0156(6)
C34 0.0490(8) 0.0275(6) 0.0349(7) 0.0098(5) 0.0044(6) 0.0187(6)
C35 0.0357(6) 0.0259(6) 0.0221(6) 0.0048(5) 0.0000(5) 0.0105(5)
C36 0.0305(6) 0.0230(5) 0.0195(5) 0.0034(4) 0.0011(4) 0.0085(4)
C37 0.0222(5) 0.0197(5) 0.0161(5) 0.0041(4) 0.0018(4) 0.0073(4)
C38 0.0235(5) 0.0175(5) 0.0205(5) 0.0026(4) 0.0056(4) 0.0041(4)
C39 0.0344(6) 0.0287(6) 0.0208(6) 0.0031(5) 0.0061(5) 0.0073(5)
C40 0.0421(7) 0.0373(7) 0.0269(7) 0.0002(5) 0.0153(6) 0.0084(6)
C41 0.0290(6) 0.0348(7) 0.0397(8) -0.0054(6) 0.0148(5) 0.0052(5)
C42 0.0220(5) 0.0303(6) 0.0346(7) -0.0048(5) 0.0036(5) 0.0045(5)
C43 0.0228(5) 0.0250(5) 0.0235(6) -0.0005(4) 0.0036(4) 0.0043(4)
C44 0.0201(5) 0.0211(5) 0.0173(5) 0.0023(4) 0.0019(4) 0.0071(4)
C45 0.0210(5) 0.0240(5) 0.0194(5) 0.0046(4) 0.0021(4) 0.0062(4)
C46 0.0222(5) 0.0338(6) 0.0178(5) 0.0025(5) 0.0022(4) 0.0061(4)
C47 0.0284(6) 0.0318(6) 0.0244(6) -0.0061(5) 0.0007(5) 0.0087(5)
C48 0.0411(7) 0.0214(6) 0.0328(7) -0.0013(5) -0.0003(5) 0.0111(5)
C49 0.0367(6) 0.0228(6) 0.0242(6) 0.0051(5) 0.0016(5) 0.0100(5)
C50 0.0217(5) 0.0215(5) 0.0145(5) 0.0020(4) 0.0006(4) 0.0040(4)
C51 0.0259(5) 0.0234(6) 0.0330(7) 0.0060(5) 0.0033(5) 0.0060(4)
C52 0.0390(7) 0.0224(6) 0.0415(8) 0.0085(5) 0.0037(6) 0.0049(5)
C53 0.0369(7) 0.0294(6) 0.0312(7) 0.0059(5) 0.0036(5) -0.0067(5)
C54 0.0243(6) 0.0408(7) 0.0330(7) 0.0040(6) 0.0051(5) 0.0001(5)
C55 0.0233(5) 0.0309(6) 0.0298(6) 0.0040(5) 0.0035(5) 0.0070(5)

loop_
_atom_type_symbol
_atom_type_description
_atom_type_scat_dispersion_real
_atom_type_scat_dispersion_imag
_atom_type_scat_source
C C 0.0033 0.0016 'International Tables Vol C Tables 4.2.6.8 and 6.1.1.4'
H H 0.0000 0.0000 'International Tables Vol C Tables 4.2.6.8 and 6.1.1.4'
N N 0.0061 0.0033 'International Tables Vol C Tables 4.2.6.8 and 6.1.1.4'
O O 0.0106 0.0060 'International Tables Vol C Tables 4.2.6.8 and 6.1.1.4'
Cl Cl 0.1484 0.1585 'International Tables Vol C Tables 4.2.6.8 and 6.1.1.4'

loop_
_geom_angle_atom_site_label_1
_geom_angle_atom_site_label_2
_geom_angle_atom_site_label_3
_geom_angle
Cl1 C1S Cl2 114.6(6)
Cl1 C1S H1A1 108.6
Cl2 C1S H1A1 108.6
Cl1 C1S H1B1 108.6
Cl2 C1S H1B1 108.6
H1A1 C1S H1B1 107.6
Cl4 C1T Cl3 111.8(9)
Cl4 C1T H1C 109.3
Cl3 C1T H1C 109.3
Cl4 C1T H1D 109.3
Cl3 C1T H1D 109.3
H1C C1T H1D 107.9
Cl6 C1U Cl5 119.0(9)
Cl6 C1U H1E 107.6
Cl5 C1U H1E 107.6
Cl6 C1U H1F 107.6
Cl5 C1U H1F 107.6
H1E C1U H1F 107.0
Cl7 C1V Cl8 114.1(8)
Cl7 C1V H1G 108.7
Cl8 C1V H1G 108.7
Cl7 C1V H1H 108.7
Cl8 C1V H1H 108.7
H1G C1V H1H 107.6
C1 N1 C2 122.86(12)
N1 C1 C29 122.05(12)
N1 C1 H1 119.0
C29 C1 H1 119.0
C3 O1A H1OA 109.5
C7 C2 C3 119.13(11)
C7 C2 N1 118.61(11)
C3 C2 N1 122.25(12)
O1A C3 C4 118.96(13)
O1A C3 C2 120.64(13)
C4 C3 C2 120.02(11)
C3 C4 C5 120.47(11)
C3 C4 H4 119.8
C5 C4 H4 119.8
C4 C5 C6 119.44(10)
C4 C5 C8 120.11(10)
C6 C5 C8 120.45(11)
C7 C6 C5 119.94(12)
C7 C6 H6 120.0
C5 C6 H6 120.0
C6 C7 C2 120.97(11)
C6 C7 H7 119.5
C2 C7 H7 119.5
C9 C8 C5 179.22(14)
C8 C9 C10 178.21(13)
C9 C10 C11 109.61(9)
C9 C10 C23 108.14(9)
C11 C10 C23 109.62(9)
C9 C10 C17 107.76(9)
C11 C10 C17 111.12(9)
C23 C10 C17 110.52(9)
C16 C11 C12 118.64(11)
C16 C11 C10 120.59(10)
C12 C11 C10 120.73(10)
C11 C12 C13 120.55(12)
C11 C12 H12 119.7
C13 C12 H12 119.7
C14 C13 C12 120.48(12)
C14 C13 H13 119.8
C12 C13 H13 119.8
C13 C14 C15 119.39(12)
C13 C14 H14 120.3
C15 C14 H14 120.3
C14 C15 C16 120.25(12)
C14 C15 H15 119.9
C16 C15 H15 119.9
C11 C16 C15 120.69(11)
C11 C16 H16 119.7
C15 C16 H16 119.7
C22 C17 C18 118.58(11)
C22 C17 C10 122.14(10)
C18 C17 C10 119.20(10)
C19 C18 C17 120.69(12)
C19 C18 H18 119.7
C17 C18 H18 119.7
C18 C19 C20 120.45(13)
C18 C19 H19 119.8
C20 C19 H19 119.8
C21 C20 C19 119.51(12)
C21 C20 H20 120.2
C19 C20 H20 120.2
C20 C21 C22 120.20(12)
C20 C21 H21 119.9
C22 C21 H21 119.9
C17 C22 C21 120.56(12)
C17 C22 H22 119.7
C21 C22 H22 119.7
C24 C23 C28 118.61(10)
C24 C23 C10 122.03(10)
C28 C23 C10 119.33(10)
C23 C24 C25 120.71(11)
C23 C24 H24 119.6
C25 C24 H24 119.6
C26 C25 C24 120.39(11)
C26 C25 H25 119.8
C24 C25 H25 119.8
C25 C26 C27 119.37(11)
C25 C26 H26 120.3
C27 C26 H26 120.3
C28 C27 C26 120.34(11)
C28 C27 H27 119.8
C26 C27 H27 119.8
C27 C28 C23 120.58(11)
C27 C28 H28 119.7
C23 C28 H28 119.7
C34 C29 C30 119.25(11)
C34 C29 C1 119.36(12)
C30 C29 C1 121.38(12)
O1 C30 C31 118.72(13)
O1 C30 C29 121.27(12)
C31 C30 C29 119.78(12)
C32 C31 C30 120.49(12)
C32 C31 H31 119.8
C30 C31 H31 119.8
C31 C32 C33 119.77(11)
C31 C32 C35 119.85(11)
C33 C32 C35 120.38(12)
C34 C33 C32 119.69(13)
C34 C33 H33 120.2
C32 C33 H33 120.2
C33 C34 C29 120.99(12)
C33 C34 H34 119.5
C29 C34 H34 119.5
C36 C35 C32 179.62(15)
C35 C36 C37 178.30(13)
C36 C37 C44 108.67(9)
C36 C37 C38 109.46(9)
C44 C37 C38 110.99(9)
C36 C37 C50 107.29(9)
C44 C37 C50 109.81(9)
C38 C37 C50 110.53(9)
C39 C38 C43 118.34(11)
C39 C38 C37 120.62(11)
C43 C38 C37 120.95(10)
C40 C39 C38 120.67(13)
C40 C39 H39 119.7
C38 C39 H39 119.7
C41 C40 C39 120.50(12)
C41 C40 H40 119.8
C39 C40 H40 119.8
C40 C41 C42 119.40(12)
C40 C41 H41 120.3
C42 C41 H41 120.3
C41 C42 C43 120.21(13)
C41 C42 H42 119.9
C43 C42 H42 119.9
C42 C43 C38 120.88(11)
C42 C43 H43 119.6
C38 C43 H43 119.6
C49 C44 C45 118.39(11)
C49 C44 C37 121.02(10)
C45 C44 C37 120.58(10)
C46 C45 C44 120.87(11)
C46 C45 H45 119.6
C44 C45 H45 119.6
C47 C46 C45 120.27(11)
C47 C46 H46 119.9
C45 C46 H46 119.9
C46 C47 C48 119.48(11)
C46 C47 H47 120.3
C48 C47 H47 120.3
C47 C48 C49 120.32(12)
C47 C48 H48 119.8
C49 C48 H48 119.8
C48 C49 C44 120.63(12)
C48 C49 H49 119.7
C44 C49 H49 119.7
C51 C50 C55 118.37(11)
C51 C50 C37 122.64(10)
C55 C50 C37 118.96(10)
C50 C51 C52 120.68(12)
C50 C51 H51 119.7
C52 C51 H51 119.7
C53 C52 C51 120.50(13)
C53 C52 H52 119.7
C51 C52 H52 119.7
C52 C53 C54 119.40(12)
C52 C53 H53 120.3
C54 C53 H53 120.3
C53 C54 C55 120.19(12)
C53 C54 H54 119.9
C55 C54 H54 119.9
C54 C55 C50 120.85(12)
C54 C55 H55 119.6
C50 C55 H55 119.6

loop_
_geom_bond_atom_site_label_1
_geom_bond_atom_site_label_2
_geom_bond_distance
Cl1 C1S 1.752(10)
Cl2 C1S 1.759(10)
C1S H1A1 0.9900
C1S H1B1 0.9900
Cl3 C1T 1.771(13)
Cl4 C1T 1.725(15)
C1T H1C 0.9900
C1T H1D 0.9900
Cl5 C1U 1.665(14)
Cl6 C1U 1.661(13)
C1U H1E 0.9900
C1U H1F 0.9900
Cl7 C1V 1.582(13)
Cl8 C1V 1.785(10)
C1V H1G 0.9900
C1V H1H 0.9900
O1 C30 1.289(2)
O1 H1O1 0.8400
N1 C1 1.2398(18)
N1 C2 1.4352(15)
C1 C29 1.4413(16)
C1 H1 0.9500
O1A C3 1.255(2)
O1A H1OA 0.8400
C2 C7 1.3927(18)
C2 C3 1.4038(17)
C3 C4 1.3907(16)
C4 C5 1.3941(17)
C4 H4 0.9500
C5 C6 1.4021(16)
C5 C8 1.4394(16)
C6 C7 1.3832(17)
C6 H6 0.9500
C7 H7 0.9500
C8 C9 1.1974(16)
C9 C10 1.4826(15)
C10 C11 1.5424(15)
C10 C23 1.5448(15)
C10 C17 1.5462(16)
C11 C16 1.3919(16)
C11 C12 1.3920(16)
C12 C13 1.3928(17)
C12 H12 0.9500
C13 C14 1.384(2)
C13 H13 0.9500
C14 C15 1.3862(19)
C14 H14 0.9500
C15 C16 1.3937(16)
C15 H15 0.9500
C16 H16 0.9500
C17 C22 1.3912(16)
C17 C18 1.3973(16)
C18 C19 1.3833(19)
C18 H18 0.9500
C19 C20 1.386(2)
C19 H19 0.9500
C20 C21 1.384(2)
C20 H20 0.9500
C21 C22 1.3953(17)
C21 H21 0.9500
C22 H22 0.9500
C23 C24 1.3896(15)
C23 C28 1.3984(16)
C24 C25 1.3927(16)
C24 H24 0.9500
C25 C26 1.3835(18)
C25 H25 0.9500
C26 C27 1.3909(18)
C26 H26 0.9500
C27 C28 1.3880(17)
C27 H27 0.9500
C28 H28 0.9500
C29 C34 1.393(2)
C29 C30 1.4034(18)
C30 C31 1.3917(17)
C31 C32 1.3898(18)
C31 H31 0.9500
C32 C33 1.4004(18)
C32 C35 1.4399(17)
C33 C34 1.3831(19)
C33 H33 0.9500
C34 H34 0.9500
C35 C36 1.1940(17)
C36 C37 1.4802(16)
C37 C44 1.5450(15)
C37 C38 1.5460(15)
C37 C50 1.5507(15)
C38 C39 1.3946(16)
C38 C43 1.3950(17)
C39 C40 1.3932(18)
C39 H39 0.9500
C40 C41 1.384(2)
C40 H40 0.9500
C41 C42 1.3869(19)
C41 H41 0.9500
C42 C43 1.3932(16)
C42 H42 0.9500
C43 H43 0.9500
C44 C49 1.3931(16)
C44 C45 1.3949(15)
C45 C46 1.3888(16)
C45 H45 0.9500
C46 C47 1.3844(18)
C46 H46 0.9500
C47 C48 1.385(2)
C47 H47 0.9500
C48 C49 1.3931(18)
C48 H48 0.9500
C49 H49 0.9500
C50 C51 1.3845(16)
C50 C55 1.3969(16)
C51 C52 1.3958(17)
C51 H51 0.9500
C52 C53 1.377(2)
C52 H52 0.9500
C53 C54 1.387(2)
C53 H53 0.9500
C54 C55 1.3876(18)
C54 H54 0.9500
C55 H55 0.9500

loop_
_geom_torsion_atom_site_label_1
_geom_torsion_atom_site_label_2
_geom_torsion_atom_site_label_3
_geom_torsion_atom_site_label_4
_geom_torsion
C2 N1 C1 C29 -177.79(12)
C1 N1 C2 C7 153.02(15)
C1 N1 C2 C3 -26.5(2)
C7 C2 C3 O1A -173.54(16)
N1 C2 C3 O1A 6.0(2)
C7 C2 C3 C4 -0.70(18)
N1 C2 C3 C4 178.85(11)
O1A C3 C4 C5 172.53(15)
C2 C3 C4 C5 -0.43(18)
C3 C4 C5 C6 0.82(18)
C3 C4 C5 C8 -179.39(11)
C4 C5 C6 C7 -0.07(19)
C8 C5 C6 C7 -179.86(12)
C5 C6 C7 C2 -1.1(2)
C3 C2 C7 C6 1.5(2)
N1 C2 C7 C6 -178.11(12)
C9 C10 C11 C16 150.54(11)
C23 C10 C11 C16 31.99(14)
C17 C10 C11 C16 -90.46(12)
C9 C10 C11 C12 -31.80(14)
C23 C10 C11 C12 -150.34(11)
C17 C10 C11 C12 87.21(12)
C16 C11 C12 C13 -0.37(18)
C10 C11 C12 C13 -178.08(11)
C11 C12 C13 C14 0.5(2)
C12 C13 C14 C15 -0.3(2)
C13 C14 C15 C16 0.02(19)
C12 C11 C16 C15 0.10(17)
C10 C11 C16 C15 177.81(10)
C14 C15 C16 C11 0.08(19)
C9 C10 C17 C22 136.17(11)
C11 C10 C17 C22 16.06(14)
C23 C10 C17 C22 -105.87(12)
C9 C10 C17 C18 -47.31(13)
C11 C10 C17 C18 -167.42(10)
C23 C10 C17 C18 70.65(13)
C22 C17 C18 C19 1.04(18)
C10 C17 C18 C19 -175.61(11)
C17 C18 C19 C20 -1.0(2)
C18 C19 C20 C21 0.0(2)
C19 C20 C21 C22 0.9(2)
C18 C17 C22 C21 -0.12(17)
C10 C17 C22 C21 176.42(11)
C20 C21 C22 C17 -0.84(19)
C9 C10 C23 C24 130.68(11)
C11 C10 C23 C24 -109.87(12)
C17 C10 C23 C24 12.94(14)
C9 C10 C23 C28 -51.00(13)
C11 C10 C23 C28 68.45(12)
C17 C10 C23 C28 -168.74(10)
C28 C23 C24 C25 0.32(17)
C10 C23 C24 C25 178.65(11)
C23 C24 C25 C26 -0.44(19)
C24 C25 C26 C27 0.14(19)
C25 C26 C27 C28 0.28(19)
C26 C27 C28 C23 -0.40(18)
C24 C23 C28 C27 0.10(17)
C10 C23 C28 C27 -178.28(10)
N1 C1 C29 C34 160.80(15)
N1 C1 C29 C30 -19.8(2)
C34 C29 C30 O1 -173.75(15)
C1 C29 C30 O1 6.9(2)
C34 C29 C30 C31 0.6(2)
C1 C29 C30 C31 -178.72(13)
O1 C30 C31 C32 172.71(15)
C29 C30 C31 C32 -1.8(2)
C30 C31 C32 C33 1.6(2)
C30 C31 C32 C35 -178.46(13)
C31 C32 C33 C34 -0.1(2)
C35 C32 C33 C34 179.90(13)
C32 C33 C34 C29 -1.1(2)
C30 C29 C34 C33 0.8(2)
C1 C29 C34 C33 -179.84(14)
C36 C37 C38 C39 -27.69(14)
C44 C37 C38 C39 -147.64(11)
C50 C37 C38 C39 90.27(12)
C36 C37 C38 C43 155.92(11)
C44 C37 C38 C43 35.98(14)
C50 C37 C38 C43 -86.12(12)
C43 C38 C39 C40 -0.84(18)
C37 C38 C39 C40 -177.32(11)
C38 C39 C40 C41 0.8(2)
C39 C40 C41 C42 0.1(2)
C40 C41 C42 C43 -0.9(2)
C41 C42 C43 C38 0.84(19)
C39 C38 C43 C42 0.04(17)
C37 C38 C43 C42 176.51(11)
C36 C37 C44 C49 -29.37(14)
C38 C37 C44 C49 91.05(12)
C50 C37 C44 C49 -146.44(11)
C36 C37 C44 C45 151.53(10)
C38 C37 C44 C45 -88.05(12)
C50 C37 C44 C45 34.46(13)
C49 C44 C45 C46 0.33(17)
C37 C44 C45 C46 179.45(10)
C44 C45 C46 C47 1.09(17)
C45 C46 C47 C48 -1.49(18)
C46 C47 C48 C49 0.5(2)
C47 C48 C49 C44 0.9(2)
C45 C44 C49 C48 -1.33(18)
C37 C44 C49 C48 179.55(11)
C36 C37 C50 C51 135.72(12)
C44 C37 C50 C51 -106.35(12)
C38 C37 C50 C51 16.44(15)
C36 C37 C50 C55 -45.89(13)
C44 C37 C50 C55 72.04(13)
C38 C37 C50 C55 -165.17(10)
C55 C50 C51 C52 1.11(19)
C37 C50 C51 C52 179.51(12)
C50 C51 C52 C53 -0.5(2)
C51 C52 C53 C54 -0.2(2)
C52 C53 C54 C55 0.4(2)
C53 C54 C55 C50 0.2(2)
C51 C50 C55 C54 -0.93(19)
C37 C50 C55 C54 -179.39(11)
